data_7008237
loop_
_publ_author_name
'Hu, Sheng'
'Tong, Ming-Liang'

_publ_section_title
;
 Rational design and construction of the first tetrahedral net with
 photoluminescent Cu4I4 cubane cluster as the tetrahedral node.
;
_journal_issue 7
_journal_name_full 'Dalton transactions (Cambridge, England : 2003)'
_journal_page_first 1165
_journal_page_last 1167
_journal_paper_doi 10.1039/b500015g
_journal_year 2005
_chemical_formula_sum 'C13 H14 Cu2 I2 N2'
_chemical_formula_weight 579.14
_chemical_name_systematic
;
?
;
_space_group_IT_number 179
_symmetry_cell_setting hexagonal
_symmetry_space_group_name_Hall 'P 65 2 (0 0 1)'
_symmetry_space_group_name_H-M 'P 65 2 2'
_atom_sites_solution_hydrogens geom
_atom_sites_solution_primary direct
_atom_sites_solution_secondary difmap
_audit_creation_method SHELXL-97
_cell_angle_alpha 90.00
_cell_angle_beta 90.00
_cell_angle_gamma 120.00
_cell_formula_units_Z 12
_cell_length_a 10.3184(4)
_cell_length_b 10.3184(4)
_cell_length_c 56.833(3)
_cell_measurement_reflns_used 25145
_cell_measurement_temperature 293(2)
_cell_measurement_theta_max 28.28
_cell_measurement_theta_min 2.15
_cell_volume 5240.3(4)
_computing_cell_refinement 'SAINT-PLUS, Ver. 6.0, 1997'
_computing_data_collection 'SMART, 1998.'
_computing_data_reduction 'SAINT-PLUS, Ver. 6.0, 1997'
_computing_molecular_graphics 'XP, Ver. 6.10, Bruker AXS Inc., 2000.'
_computing_publication_material 'SHELXTL-Bruker AXS Inc., 1998.'
_computing_structure_refinement 'SHELXL-97 (Sheldrick, 1997)'
_computing_structure_solution 'SHELXS-97 (Sheldrick, 1990)'
_diffrn_ambient_temperature 293(2)
_diffrn_measured_fraction_theta_full 0.978
_diffrn_measured_fraction_theta_max 0.978
_diffrn_measurement_device_type 'Bruker Apex CCD'
_diffrn_measurement_method '\w scan'
_diffrn_radiation_monochromator graphite
_diffrn_radiation_source 'fine-focus sealed tube'
_diffrn_radiation_type MoK\a
_diffrn_radiation_wavelength 0.71073
_diffrn_reflns_av_R_equivalents 0.0475
_diffrn_reflns_av_sigmaI/netI 0.0442
_diffrn_reflns_limit_h_max 13
_diffrn_reflns_limit_h_min -10
_diffrn_reflns_limit_k_max 11
_diffrn_reflns_limit_k_min -13
_diffrn_reflns_limit_l_max 72
_diffrn_reflns_limit_l_min -71
_diffrn_reflns_number 25145
_diffrn_reflns_theta_full 28.28
_diffrn_reflns_theta_max 28.28
_diffrn_reflns_theta_min 2.15
_diffrn_standards_decay_% 0
_exptl_absorpt_coefficient_mu 5.958
_exptl_absorpt_correction_T_max 0.489
_exptl_absorpt_correction_T_min 0.249
_exptl_absorpt_correction_type SADABS
_exptl_crystal_colour 'pale yellow'
_exptl_crystal_density_diffrn 2.202
_exptl_crystal_density_method 'not measured'
_exptl_crystal_description polyhedral
_exptl_crystal_F_000 3240
_exptl_crystal_size_max 0.26
_exptl_crystal_size_mid 0.20
_exptl_crystal_size_min 0.12
_refine_diff_density_max 0.876
_refine_diff_density_min -0.454
_refine_diff_density_rms 0.122
_refine_ls_abs_structure_details 'Flack H D (1983), Acta Cryst. A39, 876-881'
_refine_ls_abs_structure_Flack 0.09(7)
_refine_ls_extinction_method none
_refine_ls_goodness_of_fit_ref 1.099
_refine_ls_hydrogen_treatment constr
_refine_ls_matrix_type full
_refine_ls_number_parameters 172
_refine_ls_number_reflns 4197
_refine_ls_number_restraints 0
_refine_ls_restrained_S_all 1.099
_refine_ls_R_factor_all 0.0929
_refine_ls_R_factor_gt 0.0573
_refine_ls_shift/su_max 0.000
_refine_ls_shift/su_mean 0.000
_refine_ls_structure_factor_coef Fsqd
_refine_ls_weighting_details 'calc w=1/[\s^2^(Fo^2^)+(0.0495P)^2^+8.2718P] where P=(Fo^2^+2Fc^2^)/3'
_refine_ls_weighting_scheme calc
_refine_ls_wR_factor_gt 0.1185
_refine_ls_wR_factor_ref 0.1295
_reflns_number_gt 2807
_reflns_number_total 4197
_reflns_threshold_expression >2sigma(I)
_cod_data_source_file b500015g.txt
_cod_data_source_block complex2
_cod_original_sg_symbol_H-M P6(5)22
_cod_database_code 7008237

loop_
_symmetry_equiv_pos_as_xyz
'x, y, z'
'-y, x-y, z+2/3'
'-x+y, -x, z+1/3'
'-x, -y, z+1/2'
'y, -x+y, z+1/6'
'x-y, x, z+5/6'
'y, x, -z+2/3'
'x-y, -y, -z'
'-x, -x+y, -z+1/3'
'-y, -x, -z+1/6'
'-x+y, y, -z+1/2'
'x, x-y, -z+5/6'

loop_
_atom_site_label
_atom_site_type_symbol
_atom_site_fract_x
_atom_site_fract_y
_atom_site_fract_z
_atom_site_U_iso_or_equiv
_atom_site_adp_type
_atom_site_occupancy
_atom_site_symmetry_multiplicity
_atom_site_calc_flag
_atom_site_refinement_flags
_atom_site_disorder_assembly
_atom_site_disorder_group
Cu1 Cu 0.97728(15) 1.03366(17) 0.02295(2) 0.0844(4) Uani 1 1 d . . .
Cu2 Cu 0.70232(16) 0.85165(18) 0.00168(3) 0.0927(4) Uani 1 1 d . . .
I1 I 0.88362(9) 0.74851(9) 0.010147(11) 0.0804(2) Uani 1 1 d . . .
I2 I 0.75689(8) 1.05460(9) 0.041860(12) 0.0784(2) Uani 1 1 d . . .
N1 N 1.1464(9) 1.0808(10) 0.04553(12) 0.075(2) Uani 1 1 d . . .
N2 N 1.2889(10) 0.5105(9) 0.15494(15) 0.083(2) Uani 1 1 d . . .
C1 C 1.1529(12) 1.1302(11) 0.06695(15) 0.074(3) Uani 1 1 d . . .
H1 H 1.0814 1.1548 0.0716 0.089 Uiso 1 1 calc R . .
C2 C 1.2636(12) 1.1478(12) 0.08330(16) 0.078(3) Uani 1 1 d . . .
H2 H 1.2638 1.1827 0.0984 0.094 Uiso 1 1 calc R . .
C3 C 1.3700(12) 1.1136(11) 0.07690(15) 0.071(2) Uani 1 1 d . . .
C4 C 1.3633(13) 1.0640(17) 0.05432(18) 0.111(5) Uani 1 1 d . . .
H4 H 1.4344 1.0407 0.0490 0.133 Uiso 1 1 calc R . .
C5 C 1.2505(13) 1.0488(18) 0.03959(18) 0.108(5) Uani 1 1 d . . .
H5 H 1.2478 1.0135 0.0244 0.129 Uiso 1 1 calc R . .
C6 C 1.4766(13) 1.1141(13) 0.09418(17) 0.087(3) Uani 1 1 d . . .
H6A H 1.4950 1.1868 0.1064 0.104 Uiso 1 1 calc R . .
H6B H 1.5711 1.1423 0.0865 0.104 Uiso 1 1 calc R . .
C7 C 1.4120(13) 0.9565(13) 0.10519(17) 0.094(3) Uani 1 1 d . . .
H7A H 1.3162 0.9289 0.1123 0.113 Uiso 1 1 calc R . .
H7B H 1.3938 0.8854 0.0927 0.113 Uiso 1 1 calc R . .
C8 C 1.5081(13) 0.9423(14) 0.1232(2) 0.109(4) Uani 1 1 d . . .
H8A H 1.5310 1.0166 0.1354 0.131 Uiso 1 1 calc R . .
H8B H 1.6017 0.9633 0.1159 0.131 Uiso 1 1 calc R . .
C9 C 1.4375(12) 0.7915(14) 0.1342(2) 0.097(4) Uani 1 1 d . . .
C10 C 1.3483(15) 0.7627(14) 0.1527(3) 0.109(4) Uani 1 1 d . . .
H10 H 1.3346 0.8385 0.1588 0.131 Uiso 1 1 calc R . .
C11 C 1.2752(14) 0.6223(13) 0.1629(2) 0.096(4) Uani 1 1 d . . .
H11 H 1.2144 0.6068 0.1759 0.116 Uiso 1 1 calc R . .
C12 C 1.3755(15) 0.5367(14) 0.13579(19) 0.096(4) Uani 1 1 d . . .
H12 H 1.3883 0.4600 0.1298 0.115 Uiso 1 1 calc R . .
C13 C 1.4445(17) 0.6723(15) 0.1251(3) 0.126(5) Uani 1 1 d . . .
H13 H 1.4978 0.6847 0.1113 0.151 Uiso 1 1 calc R . .

loop_
_atom_site_aniso_label
_atom_site_aniso_U_11
_atom_site_aniso_U_22
_atom_site_aniso_U_33
_atom_site_aniso_U_23
_atom_site_aniso_U_13
_atom_site_aniso_U_12
Cu1 0.0865(9) 0.1124(11) 0.0670(7) -0.0144(7) -0.0160(6) 0.0594(8)
Cu2 0.0693(8) 0.1012(11) 0.1019(9) 0.0064(8) 0.0042(7) 0.0384(8)
I1 0.0913(5) 0.0867(5) 0.0741(4) -0.0048(3) -0.0040(3) 0.0527(4)
I2 0.0759(4) 0.0885(5) 0.0734(4) -0.0104(4) 0.0040(3) 0.0430(4)
N1 0.076(5) 0.104(7) 0.053(4) 0.001(4) -0.001(4) 0.049(5)
N2 0.098(7) 0.063(5) 0.087(6) -0.001(4) -0.013(5) 0.038(5)
C1 0.077(7) 0.077(7) 0.065(5) 0.007(5) -0.001(5) 0.036(6)
C2 0.082(7) 0.088(7) 0.053(4) -0.002(5) -0.006(5) 0.035(6)
C3 0.075(6) 0.072(6) 0.063(5) 0.010(4) -0.003(5) 0.034(5)
C4 0.085(8) 0.195(15) 0.069(6) -0.007(8) 0.001(6) 0.081(10)
C5 0.093(8) 0.191(15) 0.058(6) -0.009(7) -0.008(6) 0.085(10)
C6 0.089(8) 0.102(9) 0.072(6) 0.017(6) -0.003(6) 0.050(7)
C7 0.089(8) 0.109(9) 0.071(6) 0.026(6) -0.009(6) 0.039(7)
C8 0.077(8) 0.087(8) 0.136(10) 0.012(8) -0.041(7) 0.020(7)
C9 0.056(7) 0.072(8) 0.137(11) 0.028(8) -0.020(7) 0.012(6)
C10 0.088(9) 0.068(8) 0.177(13) 0.009(9) 0.005(9) 0.042(7)
C11 0.107(10) 0.068(7) 0.111(8) -0.006(6) 0.004(7) 0.041(7)
C12 0.125(11) 0.092(9) 0.075(7) -0.007(6) -0.009(7) 0.057(8)
C13 0.115(11) 0.080(9) 0.146(13) 0.029(9) 0.022(10) 0.023(8)

loop_
_atom_type_symbol
_atom_type_description
_atom_type_scat_dispersion_real
_atom_type_scat_dispersion_imag
_atom_type_scat_source
C C 0.0033 0.0016 'International Tables Vol C Tables 4.2.6.8 and 6.1.1.4'
H H 0.0000 0.0000 'International Tables Vol C Tables 4.2.6.8 and 6.1.1.4'
N N 0.0061 0.0033 'International Tables Vol C Tables 4.2.6.8 and 6.1.1.4'
Cu Cu 0.3201 1.2651 'International Tables Vol C Tables 4.2.6.8 and 6.1.1.4'
I I -0.4742 1.8119 'International Tables Vol C Tables 4.2.6.8 and 6.1.1.4'

loop_
_geom_angle_atom_site_label_1
_geom_angle_atom_site_label_2
_geom_angle_atom_site_label_3
_geom_angle
_geom_angle_site_symmetry_1
_geom_angle_site_symmetry_3
_geom_angle_publ_flag
N1 Cu1 Cu2 144.3(3) . 8_675 ?
N1 Cu1 I2 113.6(2) . . ?
Cu2 Cu1 I2 61.55(5) 8_675 . ?
N1 Cu1 Cu1 131.7(2) . 8_675 ?
Cu2 Cu1 Cu1 63.84(5) 8_675 8_675 ?
I2 Cu1 Cu1 114.56(3) . 8_675 ?
N1 Cu1 I1 103.2(3) . . ?
Cu2 Cu1 I1 111.57(6) 8_675 . ?
I2 Cu1 I1 110.38(6) . . ?
Cu1 Cu1 I1 61.63(5) 8_675 . ?
N1 Cu1 I1 98.6(2) . 8_675 ?
Cu2 Cu1 I1 58.78(5) 8_675 8_675 ?
I2 Cu1 I1 113.35(5) . 8_675 ?
Cu1 Cu1 I1 59.54(5) 8_675 8_675 ?
I1 Cu1 I1 116.68(5) . 8_675 ?
N1 Cu1 Cu2 155.1(3) . . ?
Cu2 Cu1 Cu2 59.46(7) 8_675 . ?
I2 Cu1 Cu2 66.35(5) . . ?
Cu1 Cu1 Cu2 56.23(5) 8_675 . ?
I1 Cu1 Cu2 57.12(4) . . ?
I1 Cu1 Cu2 104.00(5) 8_675 . ?
N2 Cu2 Cu1 160.2(2) 10_675 8_675 ?
N2 Cu2 I1 113.5(3) 10_675 . ?
Cu1 Cu2 I1 64.08(5) 8_675 . ?
N2 Cu2 I2 109.1(3) 10_675 8_675 ?
Cu1 Cu2 I2 60.12(5) 8_675 8_675 ?
I1 Cu2 I2 116.70(6) . 8_675 ?
N2 Cu2 Cu2 129.9(3) 10_675 8_675 ?
Cu1 Cu2 Cu2 64.11(5) 8_675 8_675 ?
I1 Cu2 Cu2 111.36(4) . 8_675 ?
I2 Cu2 Cu2 67.58(6) 8_675 8_675 ?
N2 Cu2 Cu1 137.7(3) 10_675 . ?
Cu1 Cu2 Cu1 59.94(6) 8_675 . ?
I1 Cu2 Cu1 59.92(4) . . ?
I2 Cu2 Cu1 110.20(6) 8_675 . ?
Cu2 Cu2 Cu1 56.43(5) 8_675 . ?
N2 Cu2 I2 92.5(2) 10_675 . ?
Cu1 Cu2 I2 107.27(6) 8_675 . ?
I1 Cu2 I2 102.96(5) . . ?
I2 Cu2 I2 119.75(6) 8_675 . ?
Cu2 Cu2 I2 56.19(6) 8_675 . ?
Cu1 Cu2 I2 54.28(4) . . ?
Cu2 I1 Cu1 62.96(4) . . ?
Cu2 I1 Cu1 57.14(4) . 8_675 ?
Cu1 I1 Cu1 58.82(4) . 8_675 ?
Cu1 I2 Cu2 58.33(4) . 8_675 ?
Cu1 I2 Cu2 59.37(4) . . ?
Cu2 I2 Cu2 56.23(6) 8_675 . ?
C1 N1 C5 116.6(9) . . ?
C1 N1 Cu1 123.6(7) . . ?
C5 N1 Cu1 119.5(7) . . ?
C11 N2 C12 117.1(10) . . ?
C11 N2 Cu2 121.7(8) . 10_765 ?
C12 N2 Cu2 119.4(8) . 10_765 ?
N1 C1 C2 122.8(10) . . ?
N1 C1 H1 118.6 . . ?
C2 C1 H1 118.6 . . ?
C3 C2 C1 119.8(9) . . ?
C3 C2 H2 120.1 . . ?
C1 C2 H2 120.1 . . ?
C2 C3 C4 116.8(9) . . ?
C2 C3 C6 121.3(9) . . ?
C4 C3 C6 121.6(10) . . ?
C3 C4 C5 119.6(11) . . ?
C3 C4 H4 120.2 . . ?
C5 C4 H4 120.2 . . ?
N1 C5 C4 124.4(11) . . ?
N1 C5 H5 117.8 . . ?
C4 C5 H5 117.8 . . ?
C3 C6 C7 109.7(9) . . ?
C3 C6 H6A 109.7 . . ?
C7 C6 H6A 109.7 . . ?
C3 C6 H6B 109.7 . . ?
C7 C6 H6B 109.7 . . ?
H6A C6 H6B 108.2 . . ?
C8 C7 C6 115.1(10) . . ?
C8 C7 H7A 108.5 . . ?
C6 C7 H7A 108.5 . . ?
C8 C7 H7B 108.5 . . ?
C6 C7 H7B 108.5 . . ?
H7A C7 H7B 107.5 . . ?
C7 C8 C9 113.1(9) . . ?
C7 C8 H8A 109.0 . . ?
C9 C8 H8A 109.0 . . ?
C7 C8 H8B 109.0 . . ?
C9 C8 H8B 109.0 . . ?
H8A C8 H8B 107.8 . . ?
C10 C9 C13 116.0(12) . . ?
C10 C9 C8 119.3(14) . . ?
C13 C9 C8 124.3(14) . . ?
C9 C10 C11 121.5(12) . . ?
C9 C10 H10 119.3 . . ?
C11 C10 H10 119.3 . . ?
N2 C11 C10 122.2(12) . . ?
N2 C11 H11 118.9 . . ?
C10 C11 H11 118.9 . . ?
N2 C12 C13 121.4(13) . . ?
N2 C12 H12 119.3 . . ?
C13 C12 H12 119.3 . . ?
C12 C13 C9 121.6(14) . . ?
C12 C13 H13 119.2 . . ?
C9 C13 H13 119.2 . . ?

loop_
_geom_bond_atom_site_label_1
_geom_bond_atom_site_label_2
_geom_bond_distance
_geom_bond_site_symmetry_2
_geom_bond_publ_flag
Cu1 N1 2.020(8) . ?
Cu1 Cu2 2.5716(19) 8_675 ?
Cu1 I2 2.6199(14) . ?
Cu1 Cu1 2.678(2) 8_675 ?
Cu1 I1 2.6976(16) . ?
Cu1 I1 2.7537(15) 8_675 ?
Cu1 Cu2 2.7768(19) . ?
Cu2 N2 2.017(9) 10_675 ?
Cu2 Cu1 2.5716(19) 8_675 ?
Cu2 I1 2.6182(16) . ?
Cu2 I2 2.6568(16) 8_675 ?
Cu2 Cu2 2.658(3) 8_675 ?
Cu2 I2 2.9560(17) . ?
I1 Cu1 2.7537(15) 8_675 ?
I2 Cu2 2.6568(16) 8_675 ?
N1 C1 1.308(11) . ?
N1 C5 1.316(14) . ?
N2 C11 1.311(13) . ?
N2 C12 1.348(14) . ?
N2 Cu2 2.017(9) 10_765 ?
C1 C2 1.412(13) . ?
C1 H1 0.9300 . ?
C2 C3 1.360(13) . ?
C2 H2 0.9300 . ?
C3 C4 1.370(14) . ?
C3 C6 1.473(13) . ?
C4 C5 1.377(15) . ?
C4 H4 0.9300 . ?
C5 H5 0.9300 . ?
C6 C7 1.548(15) . ?
C6 H6A 0.9700 . ?
C6 H6B 0.9700 . ?
C7 C8 1.481(14) . ?
C7 H7A 0.9700 . ?
C7 H7B 0.9700 . ?
C8 C9 1.487(16) . ?
C8 H8A 0.9700 . ?
C8 H8B 0.9700 . ?
C9 C10 1.327(17) . ?
C9 C13 1.368(19) . ?
C10 C11 1.384(16) . ?
C10 H10 0.9300 . ?
C11 H11 0.9300 . ?
C12 C13 1.354(16) . ?
C12 H12 0.9300 . ?
C13 H13 0.9300 . ?
